data_4128885
loop_
_publ_author_name
'Qiu, Yu-Chen'
'Yuan, Shuai'
'Li, Xiao-Xin'
'Du, Dong-Ying'
'Wang, Cong'
'Qin, Jun-Sheng'
'Drake, Hannah F.'
'Lan, Ya-Qian'
'Jiang, Lei'
'Zhou, Hong-Cai'

_publ_section_title
;
 Face-Sharing Archimedean Solids Stacking for the Construction of
 Mixed-Ligand Metal-Organic Frameworks.
;
_journal_issue 35
_journal_name_full 'Journal of the American Chemical Society'
_journal_page_first 13841
_journal_page_last 13848
_journal_paper_doi 10.1021/jacs.9b05580
_journal_volume 141
_journal_year 2019
_chemical_formula_moiety '0.33(C384 H240 N12 O96 Zr18)'
_chemical_formula_sum 'C128 H80 N4 O32 Zr6'
_chemical_formula_weight 2733.28
_space_group_crystal_system cubic
_space_group_IT_number 221
_space_group_name_Hall '-P 4 2 3'
_space_group_name_H-M_alt 'P m -3 m'
_atom_sites_solution_hydrogens geom
_atom_sites_solution_primary direct
_audit_creation_date 2019-05-10
_audit_creation_method
;
Olex2 1.2
(compiled 2018.05.29 svn.r3508 for OlexSys, GUI svn.r5506)
;
_cell_angle_alpha 90
_cell_angle_beta 90
_cell_angle_gamma 90
_cell_formula_units_Z 3
_cell_length_a 27.4034(7)
_cell_length_b 27.4034(7)
_cell_length_c 27.4034(7)
_cell_measurement_reflns_used 3075
_cell_measurement_temperature 110
_cell_measurement_theta_max 30.42
_cell_measurement_theta_min 2.28
_cell_volume 20578.5(9)
_computing_molecular_graphics 'Olex2 (Dolomanov et al., 2009)'
_computing_publication_material 'Olex2 (Dolomanov et al., 2009)'
_computing_structure_refinement 'XL (Sheldrick, 2008)'
_computing_structure_solution 'ShelXS (Sheldrick, 2008)'
_diffrn_ambient_temperature 110
_diffrn_detector 'Bruker APEX2 area detector'
_diffrn_detector_area_resol_mean 7.9
_diffrn_detector_type 'CCD area detector'
_diffrn_measured_fraction_theta_full 0.991
_diffrn_measured_fraction_theta_max 0.987
_diffrn_measurement_device 'three-circle diffractometer'
_diffrn_measurement_device_type 'Bruker SMART APEX2 area detector'
_diffrn_measurement_method '\w and \f scans'
_diffrn_radiation_monochromator 'mirror optics'
_diffrn_radiation_probe x-ray
_diffrn_radiation_type CuK\a
_diffrn_radiation_wavelength 1.54178
_diffrn_reflns_av_R_equivalents 0.1680
_diffrn_reflns_av_unetI/netI 0.1062
_diffrn_reflns_Laue_measured_fraction_full 0.991
_diffrn_reflns_Laue_measured_fraction_max 0.987
_diffrn_reflns_limit_h_max 23
_diffrn_reflns_limit_h_min -21
_diffrn_reflns_limit_k_max 21
_diffrn_reflns_limit_k_min -21
_diffrn_reflns_limit_l_max 17
_diffrn_reflns_limit_l_min -22
_diffrn_reflns_number 27592
_diffrn_reflns_point_group_measured_fraction_full 0.991
_diffrn_reflns_point_group_measured_fraction_max 0.987
_diffrn_reflns_theta_full 40.409
_diffrn_reflns_theta_max 40.409
_diffrn_reflns_theta_min 2.280
_diffrn_source 'microfocus sealed X-ray tube'
_diffrn_source_type 'Incoatec I\ms'
_exptl_absorpt_coefficient_mu 2.096
_exptl_absorpt_correction_T_max 30.4230
_exptl_absorpt_correction_T_min 2.2801
_exptl_absorpt_correction_type multi-scan
_exptl_crystal_colour violet
_exptl_crystal_colour_primary violet
_exptl_crystal_density_diffrn 0.662
_exptl_crystal_description block
_exptl_crystal_F_000 4116
_exptl_crystal_size_max 0.1
_exptl_crystal_size_mid 0.1
_exptl_crystal_size_min 0.1
_platon_squeeze_details
;
;
_refine_diff_density_max 0.905
_refine_diff_density_min -0.485
_refine_diff_density_rms 0.066
_refine_ls_extinction_method none
_refine_ls_goodness_of_fit_ref 1.010
_refine_ls_hydrogen_treatment constr
_refine_ls_matrix_type full
_refine_ls_number_parameters 73
_refine_ls_number_reflns 1324
_refine_ls_number_restraints 68
_refine_ls_restrained_S_all 0.998
_refine_ls_R_factor_all 0.1960
_refine_ls_R_factor_gt 0.1119
_refine_ls_shift/su_max 0.000
_refine_ls_shift/su_mean 0.000
_refine_ls_structure_factor_coef Fsqd
_refine_ls_weighting_details 'w=1/[\s^2^(Fo^2^)+(0.2000P)^2^] where P=(Fo^2^+2Fc^2^)/3'
_refine_ls_weighting_scheme calc
_refine_ls_wR_factor_gt 0.3075
_refine_ls_wR_factor_ref 0.3482
_reflns_Friedel_coverage 0.000
_reflns_number_gt 600
_reflns_number_total 1324
_reflns_threshold_expression 'I > 2\s(I)'
_cod_data_source_file ja9b05580_si_003.cif
_cod_data_source_block mm
_cod_original_cell_volume 20578.5(16)
_cod_database_code 4128885
_shelx_shelxl_version_number 2014/7
_shelx_space_group_comment
;
The symmetry employed for this shelxl refinement is uniquely defined
by the following loop, which should always be used as a source of
symmetry information in preference to the above space-group names.
They are only intended as comments.
;
_shelx_estimated_absorpt_t_max 0.818
_shelx_estimated_absorpt_t_min 0.818
_olex2_refinement_description
;
1. Fixed Uiso
 At 1.2 times of:
  All C(H) groups
 At 1.5 times of:
  All C(H,H,H) groups
2. Restrained distances
 C3-C2 = C4-C3 = C5-C4
 1.4 with sigma of 0.005
 C2-C5
 2.8 with sigma of 0.005
 C4-C4_$1 = C11-C15 = C12-C14 = C10-C12 = C10-C14
 2.4 with sigma of 0.005
 C10-C11 = C12-C11 = C13-C12 = C14-C13 = C14-C15 = C15-C10 = C16-C17
 1.4 with sigma of 0.005
 C18-C17 = C5-C6
 1.5 with sigma of 0.005
 Zr1-C9
 3.2 with sigma of 0.005
 C9-C15
 2.5 with sigma of 0.005
 C16-C16_$4 = C16_$4-C16_$3 = C16-C16_$3
 2.4 with sigma of 0.005
 C8_$1-C8_$2 = C8_$1-C7_$1 = N1_$2-C7_$1 = N1_$2-C7_$2 = C8_$2-C7_$2
 1.4 with sigma of 0.005
 C2-C1
 1.5 with sigma of 0.005
 O3-C9 \\sim O2-C9
 with sigma of 0.02
 C9-C15 \\sim C9-C11
 with sigma of 0.02
 C16-C14 \\sim C16-C12
 with sigma of 0.02
3. Restrained planarity
 C18, C17, C16_$3, C18_$3, C17_$3, C16_$4, C16, C17_$4, C18_$4
 with sigma of 0.1
4. Uiso/Uaniso restraints and constraints
Uanis(O2) \\sim Ueq: with sigma of 0.005 and sigma for terminal atoms of 0.01
Uanis(O4) \\sim Ueq: with sigma of 0.005 and sigma for terminal atoms of 0.01
Uanis(O1) \\sim Ueq: with sigma of 0.005 and sigma for terminal atoms of 0.01
Uanis(O3) \\sim Ueq: with sigma of 0.005 and sigma for terminal atoms of 0.01
Uanis(C9) \\sim Ueq: with sigma of 0.005 and sigma for terminal atoms of 0.01
Uanis(C15) = Uanis(C14) = Uanis(C13) = Uanis(C12) = Uanis(C11) = Uanis(C10) =
Uanis(C9) = Uanis(C17) = Uanis(C16) = Uanis(C18)
Uanis(C1) = Uanis(C2) = Uanis(C3) = Uanis(C4) = Uanis(C5) = Uanis(C6) =
Uanis(C7) = Uanis(C8) = Uanis(N1)
5. Others
 Fixed Sof: H18A(0.5) H18B(0.5) H18C(0.5)
6.a Aromatic/amide H refined with riding coordinates:
 C3(H3), C4(H4), C8(H8), C15(H15), C12(H12), C11(H11), C14(H14)
6.b Idealised Me refined as rotating group:
 C18(H18A,H18B,H18C)
;
_olex2_submission_special_instructions 'No special instructions were received'

loop_
_space_group_symop_operation_xyz
'x, y, z'
'-x, -y, z'
'x, -y, -z'
'-x, y, -z'
'z, x, y'
'y, z, x'
'-z, -x, y'
'-y, z, -x'
'z, -x, -y'
'-y, -z, x'
'-z, x, -y'
'y, -z, -x'
'-y, -x, -z'
'y, x, -z'
'y, -x, z'
'-y, x, z'
'-x, -z, -y'
'-z, -y, -x'
'x, z, -y'
'-z, y, x'
'x, -z, y'
'z, y, -x'
'-x, z, y'
'z, -y, x'
'-x, -y, -z'
'x, y, -z'
'-x, y, z'
'x, -y, z'
'-z, -x, -y'
'-y, -z, -x'
'z, x, -y'
'y, -z, x'
'-z, x, y'
'y, z, -x'
'z, -x, y'
'-y, z, x'
'y, x, z'
'-y, -x, z'
'-y, x, -z'
'y, -x, -z'
'x, z, y'
'z, y, x'
'-x, -z, y'
'z, -y, -x'
'-x, z, -y'
'-z, -y, x'
'x, -z, -y'
'-z, y, -x'

loop_
_atom_site_label
_atom_site_type_symbol
_atom_site_fract_x
_atom_site_fract_y
_atom_site_fract_z
_atom_site_U_iso_or_equiv
_atom_site_adp_type
_atom_site_occupancy
_atom_site_site_symmetry_order
_atom_site_calc_flag
_atom_site_refinement_flags_posn
_atom_site_refinement_flags_adp
_atom_site_refinement_flags_occupancy
_atom_site_disorder_assembly
_atom_site_disorder_group
C1 C 0.3375(6) 0.5000 0.0000 0.188(5) Uani 1 4 d DS T P . .
C2 C 0.2826(6) 0.5000 0.0000 0.188(5) Uani 1 4 d DS T P . .
C3 C 0.2576(5) 0.4555(3) 0.0000 0.188(5) Uani 1 2 d DS T P . .
H3 H 0.2749 0.4255 0.0000 0.225 Uiso 1 2 calc RS T P . .
C4 C 0.2066(5) 0.45618(9) 0.0000 0.188(5) Uani 1 2 d DS T P . .
H4 H 0.1893 0.4261 0.0000 0.225 Uiso 1 2 calc RS T P . .
C7 C 0.1029(6) 0.5000 0.0486(7) 0.188(5) Uani 1 2 d DS T P . .
C8 C 0.1288(5) 0.5000 0.0927(5) 0.188(5) Uani 1 2 d DS T P . .
H8 H 0.1632 0.5000 0.0971 0.225 Uiso 1 2 calc RS T P . .
C9 C 0.4162(5) 0.4162(5) 0.1131(2) 0.300(5) Uani 1 2 d DS TU P . .
C10 C 0.3908(4) 0.3908(4) 0.1528(3) 0.300(5) Uani 1 2 d DS T P . .
C15 C 0.4010(4) 0.4010(4) 0.2015(3) 0.300(5) Uani 1 2 d DS T P . .
H15 H 0.4248 0.4248 0.2098 0.360 Uiso 1 2 calc RS T P . .
C12 C 0.3313(4) 0.3313(4) 0.1776(6) 0.300(5) Uani 1 2 d DS T P . .
H12 H 0.3075 0.3075 0.1692 0.360 Uiso 1 2 calc RS T P . .
N1 N 0.0520(6) 0.5000 0.0520(6) 0.188(5) Uani 1 4 d DS T P . .
O1 O 0.5000 0.4380(6) 0.0325(5) 0.217(8) Uani 1 2 d S TU P . .
O2 O 0.4467(4) 0.4467(4) 0.1302(6) 0.185(5) Uani 1 2 d DS TU P . .
O3 O 0.4056(4) 0.4056(4) 0.0688(5) 0.184(5) Uani 1 2 d DS TU P . .
O4 O 0.3603(6) 0.4507(6) 0.0000 0.200(7) Uani 1 2 d S TU P . .
Zr1 Zr 0.43622(8) 0.43622(8) 0.0000 0.175(2) Uani 1 4 d DS T P . .
Zr2 Zr 0.5000 0.5000 0.0870(3) 0.230(3) Uani 1 8 d S T P . .
C5 C 0.1803(5) 0.5000 0.0000 0.188(5) Uani 1 4 d DS T P . .
C6 C 0.1256(6) 0.5000 0.0000 0.188(5) Uani 1 4 d DS T P . .
C11 C 0.3560(5) 0.3560(5) 0.1408(4) 0.300(5) Uani 1 2 d DS T P . .
H11 H 0.3491 0.3491 0.1075 0.360 Uiso 1 2 calc RS T P . .
C18 C 0.3860(5) 0.2560(4) 0.2560(4) 0.300(5) Uani 1 2 d DS T P . .
H18A H 0.4150 0.2737 0.2670 0.450 Uiso 0.5 1 calc GR . . A -1
H18B H 0.3837 0.2579 0.2203 0.450 Uiso 0.5 1 calc GR . . A -1
H18C H 0.3884 0.2217 0.2660 0.450 Uiso 0.5 1 calc GR . . A -1
C16 C 0.3199(3) 0.3199(3) 0.2580(3) 0.300(5) Uani 1 2 d DS T P . .
C14 C 0.3760(4) 0.3760(4) 0.2381(3) 0.300(5) Uani 1 2 d DS T P . .
H14 H 0.3830 0.3830 0.2713 0.360 Uiso 1 2 calc RS T P . .
C17 C 0.3413(4) 0.2783(3) 0.2783(3) 0.300(5) Uani 1 2 d DS T P . .
C13 C 0.3407(4) 0.3407(4) 0.2268(5) 0.300(5) Uani 1 2 d DS T P . .

loop_
_atom_site_aniso_label
_atom_site_aniso_U_11
_atom_site_aniso_U_22
_atom_site_aniso_U_33
_atom_site_aniso_U_23
_atom_site_aniso_U_13
_atom_site_aniso_U_12
C1 0.116(10) 0.273(11) 0.174(8) 0.000 0.000 0.000
C2 0.116(10) 0.273(11) 0.174(8) 0.000 0.000 0.000
C3 0.116(10) 0.273(11) 0.174(8) 0.000 0.000 0.000
C4 0.116(10) 0.273(11) 0.174(8) 0.000 0.000 0.000
C7 0.116(10) 0.273(11) 0.174(8) 0.000 0.000 0.000
C8 0.116(10) 0.273(11) 0.174(8) 0.000 0.000 0.000
C9 0.299(5) 0.299(5) 0.301(7) 0.000(3) 0.000(3) 0.002(4)
C10 0.299(5) 0.299(5) 0.301(7) 0.000(3) 0.000(3) 0.002(4)
C15 0.299(5) 0.299(5) 0.301(7) 0.000(3) 0.000(3) 0.002(4)
C12 0.299(5) 0.299(5) 0.301(7) 0.000(3) 0.000(3) 0.002(4)
N1 0.116(10) 0.273(11) 0.174(8) 0.000 0.000 0.000
O1 0.215(9) 0.212(9) 0.225(9) -0.002(5) 0.000 0.000
O2 0.183(5) 0.183(5) 0.187(7) 0.001(3) 0.001(3) 0.006(5)
O3 0.182(5) 0.182(5) 0.188(7) -0.001(3) -0.001(3) 0.010(5)
O4 0.202(8) 0.199(8) 0.200(8) 0.000 0.000 -0.001(5)
Zr1 0.112(2) 0.112(2) 0.302(5) 0.000 0.000 0.010(2)
Zr2 0.143(3) 0.143(3) 0.404(10) 0.000 0.000 0.000
C5 0.116(10) 0.273(11) 0.174(8) 0.000 0.000 0.000
C6 0.116(10) 0.273(11) 0.174(8) 0.000 0.000 0.000
C11 0.299(5) 0.299(5) 0.301(7) 0.000(3) 0.000(3) 0.002(4)
C18 0.299(5) 0.299(5) 0.301(7) 0.000(3) 0.000(3) 0.002(4)
C16 0.299(5) 0.299(5) 0.301(7) 0.000(3) 0.000(3) 0.002(4)
C14 0.299(5) 0.299(5) 0.301(7) 0.000(3) 0.000(3) 0.002(4)
C17 0.299(5) 0.299(5) 0.301(7) 0.000(3) 0.000(3) 0.002(4)
C13 0.299(5) 0.299(5) 0.301(7) 0.000(3) 0.000(3) 0.002(4)

loop_
_atom_type_symbol
_atom_type_description
_atom_type_scat_dispersion_real
_atom_type_scat_dispersion_imag
_atom_type_scat_source
C C 0.0181 0.0091 'International Tables Vol C Tables 4.2.6.8 and 6.1.1.4'
H H 0.0000 0.0000 'International Tables Vol C Tables 4.2.6.8 and 6.1.1.4'
N N 0.0311 0.0180 'International Tables Vol C Tables 4.2.6.8 and 6.1.1.4'
O O 0.0492 0.0322 'International Tables Vol C Tables 4.2.6.8 and 6.1.1.4'
Zr Zr -0.1862 2.2449 'International Tables Vol C Tables 4.2.6.8 and 6.1.1.4'

loop_
_geom_angle_atom_site_label_1
_geom_angle_atom_site_label_2
_geom_angle_atom_site_label_3
_geom_angle
_geom_angle_site_symmetry_1
_geom_angle_site_symmetry_3
O4 C1 C2 114.9(9) . .
O4 C1 C2 114.9(9) 3_565 .
O4 C1 O4 130.3(18) . 3_565
C3 C2 C1 119.3(6) 3_565 .
C3 C2 C1 119.3(6) . .
C3 C2 C3 121.3(11) 3_565 .
C2 C3 C4 118.6(9) . .
C3 C4 C5 121.6(7) . .
C8 C7 C6 124.6(12) . .
N1 C7 C8 116.7(19) . .
N1 C7 C6 118.7(14) . .
C7 C8 C8 104.6(8) . 42
O2 C9 C10 110.5(9) . .
O2 C9 O3 130.4(14) . .
O3 C9 C10 119.1(15) . .
C15 C10 C9 121.5(8) . .
C11 C10 C9 118.4(8) . .
C11 C10 C15 120.2(4) . .
C10 C15 C14 119.5(5) . .
C11 C12 C13 121.2(5) . .
C7 N1 C7 97(2) 42 .
O1 O1 Zr1 63.0(4) 26 27_655
O1 O1 Zr1 63.0(4) 26 .
O1 O1 Zr2 131.3(4) 26 .
Zr1 O1 Zr1 125.9(7) 27_655 .
Zr1 O1 Zr2 108.5(5) 27_655 .
Zr1 O1 Zr2 108.5(5) . .
C9 O2 Zr2 128.6(11) . .
C9 O3 Zr1 129.0(12) . .
C1 O4 Zr1 125.6(12) . .
O1 Zr1 O1 75.5(9) 14 26
O1 Zr1 O1 99.4(9) . 14
O1 Zr1 O1 54.0(7) 37 14
O1 Zr1 O1 99.4(9) 37 26
O1 Zr1 O1 54.0(7) . 26
O1 Zr1 O1 75.5(9) . 37
O1 Zr1 O3 87.7(5) 14 26
O1 Zr1 O3 87.7(5) 37 .
O1 Zr1 O3 87.7(5) 26 26
O1 Zr1 O3 136.8(4) 26 .
O1 Zr1 O3 136.8(4) 14 .
O1 Zr1 O3 87.7(5) . .
O1 Zr1 O3 136.8(4) . 26
O1 Zr1 O3 136.8(4) 37 26
O1 Zr1 O4 150.5(4) 26 .
O1 Zr1 O4 150.5(4) . .
O1 Zr1 O4 81.8(6) 14 .
O1 Zr1 O4 81.8(6) 37 .
O1 Zr1 O4 150.5(4) 14 37
O1 Zr1 O4 81.8(6) 26 37
O1 Zr1 O4 150.5(4) 37 37
O1 Zr1 O4 81.8(6) . 37
O1 Zr1 Zr1 88.6(5) 14 27_655
O1 Zr1 Zr1 27.1(4) . 27_655
O1 Zr1 Zr1 27.1(4) 14 3_565
O1 Zr1 Zr1 88.6(5) 26 3_565
O1 Zr1 Zr1 27.1(4) 37 3_565
O1 Zr1 Zr1 88.6(5) 37 27_655
O1 Zr1 Zr1 88.6(5) . 3_565
O1 Zr1 Zr1 27.1(4) 26 27_655
O1 Zr1 Zr2 38.6(4) 26 25_665
O1 Zr1 Zr2 38.6(4) 37 .
O1 Zr1 Zr2 81.3(4) 26 .
O1 Zr1 Zr2 81.3(4) 37 25_665
O1 Zr1 Zr2 81.3(4) 14 .
O1 Zr1 Zr2 38.6(4) . .
O1 Zr1 Zr2 81.3(4) . 25_665
O1 Zr1 Zr2 38.6(4) 14 25_665
O3 Zr1 O3 115.6(8) . 26
O3 Zr1 Zr1 112.1(2) . 27_655
O3 Zr1 Zr1 112.1(2) 26 27_655
O3 Zr1 Zr1 112.1(2) 26 3_565
O3 Zr1 Zr1 112.1(2) . 3_565
O3 Zr1 Zr2 78.3(4) 26 25_665
O3 Zr1 Zr2 166.2(4) 26 .
O3 Zr1 Zr2 78.3(4) . .
O3 Zr1 Zr2 166.2(4) . 25_665
O4 Zr1 O3 72.5(3) 37 26
O4 Zr1 O3 72.6(3) . 26
O4 Zr1 O3 72.6(3) . .
O4 Zr1 O3 72.6(3) 37 .
O4 Zr1 O4 111.5(8) 37 .
O4 Zr1 Zr1 169.2(4) 37 3_565
O4 Zr1 Zr1 79.2(4) 37 27_655
O4 Zr1 Zr1 79.2(4) . 3_565
O4 Zr1 Zr1 169.2(4) . 27_655
O4 Zr1 Zr2 113.9(3) 37 25_665
O4 Zr1 Zr2 113.9(3) . .
O4 Zr1 Zr2 113.9(3) 37 .
O4 Zr1 Zr2 113.9(3) . 25_665
Zr1 Zr1 Zr1 90.0 3_565 27_655
Zr2 Zr1 Zr1 59.40(5) 25_665 27_655
Zr2 Zr1 Zr1 59.40(5) . 3_565
Zr2 Zr1 Zr1 59.40(5) . 27_655
Zr2 Zr1 Zr1 59.40(5) 25_665 3_565
Zr2 Zr1 Zr2 87.91(19) . 25_665
O1 Zr2 O1 97.5(9) 37 38_665
O1 Zr2 O1 64.2(5) 38_665 2_665
O1 Zr2 O1 64.2(5) 37 2_665
O1 Zr2 O1 64.2(5) 37 .
O1 Zr2 O1 64.2(5) 38_665 .
O1 Zr2 O1 97.5(9) 2_665 .
O1 Zr2 O2 142.1(2) . 2_665
O1 Zr2 O2 142.1(2) . 28_565
O1 Zr2 O2 142.1(2) 38_665 28_565
O1 Zr2 O2 82.3(5) 37 28_565
O1 Zr2 O2 82.3(5) 38_665 27_655
O1 Zr2 O2 142.1(2) 2_665 27_655
O1 Zr2 O2 142.1(2) 37 2_665
O1 Zr2 O2 142.1(2) 2_665 .
O1 Zr2 O2 82.3(5) 38_665 2_665
O1 Zr2 O2 142.1(2) 37 27_655
O1 Zr2 O2 82.3(5) 2_665 2_665
O1 Zr2 O2 82.3(5) . .
O1 Zr2 O2 82.3(5) 37 .
O1 Zr2 O2 142.1(2) 38_665 .
O1 Zr2 O2 82.3(5) 2_665 28_565
O1 Zr2 O2 82.3(5) . 27_655
O1 Zr2 Zr1 32.81(15) 38_665 27_655
O1 Zr2 Zr1 32.81(15) 2_665 25_665
O1 Zr2 Zr1 85.7(4) . 3_565
O1 Zr2 Zr1 32.81(15) 38_665 25_665
O1 Zr2 Zr1 32.81(16) 2_665 3_565
O1 Zr2 Zr1 85.7(4) 38_665 .
O1 Zr2 Zr1 32.81(15) 37 3_565
O1 Zr2 Zr1 85.7(4) 2_665 27_655
O1 Zr2 Zr1 85.7(4) 38_665 3_565
O1 Zr2 Zr1 85.7(4) . 25_665
O1 Zr2 Zr1 85.7(4) 2_665 .
O1 Zr2 Zr1 32.81(15) . 27_655
O1 Zr2 Zr1 85.7(4) 37 25_665
O1 Zr2 Zr1 85.7(4) 37 27_655
O1 Zr2 Zr1 32.81(16) . .
O1 Zr2 Zr1 32.81(15) 37 .
O2 Zr2 O2 75.7(4) 2_665 27_655
O2 Zr2 O2 75.7(4) . 28_565
O2 Zr2 O2 75.7(4) 2_665 28_565
O2 Zr2 O2 75.7(4) . 27_655
O2 Zr2 O2 120.4(8) . 2_665
O2 Zr2 O2 120.4(8) 28_565 27_655
O2 Zr2 Zr1 110.2(3) 2_665 27_655
O2 Zr2 Zr1 73.8(4) 27_655 27_655
O2 Zr2 Zr1 165.8(5) . 25_665
O2 Zr2 Zr1 110.2(3) 27_655 .
O2 Zr2 Zr1 110.2(3) . 27_655
O2 Zr2 Zr1 110.2(3) 27_655 25_665
O2 Zr2 Zr1 165.8(5) 2_665 .
O2 Zr2 Zr1 110.2(3) 2_665 3_565
O2 Zr2 Zr1 165.8(5) 27_655 3_565
O2 Zr2 Zr1 110.2(3) 28_565 25_665
O2 Zr2 Zr1 110.2(3) 28_565 .
O2 Zr2 Zr1 73.8(4) 28_565 3_565
O2 Zr2 Zr1 73.8(4) 2_665 25_665
O2 Zr2 Zr1 110.2(3) . 3_565
O2 Zr2 Zr1 165.8(5) 28_565 27_655
O2 Zr2 Zr1 73.8(4) . .
Zr1 Zr2 Zr1 92.08(19) 27_655 3_565
Zr1 Zr2 Zr1 92.09(19) 25_665 .
Zr1 Zr2 Zr1 61.20(11) 3_565 25_665
Zr1 Zr2 Zr1 61.20(11) 3_565 .
Zr1 Zr2 Zr1 61.20(11) 27_655 .
Zr1 Zr2 Zr1 61.20(11) 27_655 25_665
C4 C5 C4 118.2(8) 3_565 .
C4 C5 C6 120.9(4) 3_565 .
C4 C5 C6 120.9(4) . .
C7 C6 C7 130.0(18) 3_565 .
C7 C6 C5 115.0(9) . .
C7 C6 C5 115.0(9) 3_565 .
C10 C11 C12 119.8(5) . .
C17 C16 C17 121.6(7) 5 .
C13 C16 C17 118.8(4) . 5
C13 C16 C17 118.8(4) . .
C15 C14 C13 121.4(5) . .
C16 C17 C18 120.8(4) . .
C16 C17 C18 120.8(4) 6 .
C16 C17 C16 118.4(7) 6 .
C12 C13 C14 118.0(6) . .
C16 C13 C12 121.4(10) . .
C16 C13 C14 120.7(10) . .

loop_
_geom_bond_atom_site_label_1
_geom_bond_atom_site_label_2
_geom_bond_distance
_geom_bond_site_symmetry_2
C1 C2 1.504(5) .
C1 O4 1.490(16) 3_565
C1 O4 1.490(16) .
C2 C3 1.398(5) .
C2 C3 1.398(5) 3_565
C3 C4 1.399(5) .
C4 C5 1.399(5) .
C7 C8 1.399(4) .
C7 N1 1.399(4) .
C7 C6 1.470(19) .
C8 C8 1.400(5) 42
C9 C10 1.467(11) .
C9 O2 1.269(16) .
C9 O3 1.283(13) .
C10 C15 1.391(4) .
C10 C11 1.390(4) .
C15 C14 1.395(5) .
C12 C11 1.392(5) .
C12 C13 1.398(5) .
N1 C7 1.399(4) 42
O1 O1 1.78(3) 26
O1 Zr1 1.962(7) 27_655
O1 Zr1 1.962(7) .
O1 Zr2 2.262(16) .
O2 Zr2 2.382(16) .
O3 Zr1 2.227(15) .
O4 Zr1 2.117(17) .
Zr1 O1 1.962(7) 37
Zr1 O1 1.962(7) 26
Zr1 O1 1.962(7) 14
Zr1 O3 2.227(15) 26
Zr1 O4 2.117(17) 37
Zr1 Zr1 3.495(4) 27_655
Zr1 Zr1 3.495(4) 3_565
Zr1 Zr2 3.433(6) .
Zr1 Zr2 3.433(6) 25_665
Zr2 O1 2.261(16) 37
Zr2 O1 2.261(16) 2_665
Zr2 O1 2.261(16) 38_665
Zr2 O2 2.382(16) 2_665
Zr2 O2 2.382(16) 28_565
Zr2 O2 2.382(16) 27_655
Zr2 Zr1 3.433(6) 27_655
Zr2 Zr1 3.433(6) 3_565
Zr2 Zr1 3.433(6) 25_665
C5 C4 1.399(5) 3_565
C5 C6 1.501(5) .
C6 C7 1.470(19) 3_565
C18 C17 1.500(5) .
C16 C17 1.397(5) .
C16 C17 1.397(5) 5
C16 C13 1.175(14) .
C14 C13 1.399(5) .
C17 C16 1.397(5) 6

loop_
_platon_squeeze_void_nr
_platon_squeeze_void_average_x
_platon_squeeze_void_average_y
_platon_squeeze_void_average_z
_platon_squeeze_void_volume
_platon_squeeze_void_count_electrons
_platon_squeeze_void_content
1 -0.016 -0.030 -0.019 14091 4472 ' '
